data_1549892
loop_
_publ_author_name
'Sung, Simon'
'Wang, Qingyang'
'Kr\"amer, Tobias'
'Young, Rowan D.'

_publ_section_title
;
 Synthesis and reactivity of a PC<sub>carbene</sub>P cobalt(i) complex:
 the missing link in the cobalt PXP pincer series (X = B, C, N).
;
_journal_issue 43
_journal_name_full 'Chemical science'
_journal_page_first 8234
_journal_page_last 8241
_journal_paper_doi 10.1039/c8sc02782j
_journal_volume 9
_journal_year 2018
_chemical_formula_moiety 'C80.50 H65 B1 Co1 F24 N1 P3'
_chemical_formula_sum 'C80.5 H65 B Co F24 N P3'
_chemical_formula_weight 1665.02
_space_group_IT_number 2
_space_group_name_Hall '-P 1'
_space_group_name_H-M_alt 'P -1'
_symmetry_cell_setting triclinic
_symmetry_space_group_name_Hall '-P 1'
_symmetry_space_group_name_H-M 'P -1'
_atom_sites_solution_hydrogens difmap
_atom_sites_solution_primary direct
_audit_creation_date 2018-03-16
_audit_creation_method CRYSTALS_ver_14.43
_audit_update_record
;
2018-06-10 deposited with the CCDC.
2018-09-06 downloaded from the CCDC.
;
_cell_angle_alpha 115.7837(19)
_cell_angle_beta 99.469(2)
_cell_angle_gamma 97.331(2)
_cell_formula_units_Z 2
_cell_length_a 12.6883(9)
_cell_length_b 18.4229(13)
_cell_length_c 18.5758(12)
_cell_measurement_reflns_used 17374
_cell_measurement_temperature 100
_cell_measurement_theta_max 27.619
_cell_measurement_theta_min 2.225
_cell_volume 3758.4(5)
_computing_cell_refinement 'USER DEFINED CELL REFINEMENT'
_computing_data_collection 'USER DEFINED DATA COLLECTION'
_computing_data_reduction 'USER DEFINED DATA REDUCTION'
_computing_molecular_graphics 'CAMERON (Watkin et al., 1996)'
_computing_publication_material 'CRYSTALS (Betteridge et al., 2003)'
_computing_structure_refinement 'CRYSTALS (Betteridge et al., 2003)'
_computing_structure_solution 'SIR92 (Altomare et al., 1994)'
_diffrn_ambient_temperature 100
_diffrn_measured_fraction_theta_full 0.999
_diffrn_measured_fraction_theta_max 0.994
_diffrn_measurement_device Serial
_diffrn_measurement_device_type Unknown
_diffrn_measurement_method \w/2\q
_diffrn_radiation_monochromator graphite
_diffrn_radiation_type 'Mo K\a'
_diffrn_radiation_wavelength 0.71073
_diffrn_reflns_av_R_equivalents 0.111
_diffrn_reflns_limit_h_max 16
_diffrn_reflns_limit_h_min -16
_diffrn_reflns_limit_k_max 21
_diffrn_reflns_limit_k_min -23
_diffrn_reflns_limit_l_max 24
_diffrn_reflns_limit_l_min 0
_diffrn_reflns_number 17374
_diffrn_reflns_theta_full 27.066
_diffrn_reflns_theta_max 27.619
_diffrn_reflns_theta_min 2.225
_diffrn_standards_number 0
_exptl_absorpt_coefficient_mu 0.397
_exptl_absorpt_correction_T_max 0.7448
_exptl_absorpt_correction_T_min 0.5961
_exptl_absorpt_correction_type multi-scan
_exptl_absorpt_process_details 'Bruker SADABS'
_exptl_crystal_colour brown
_exptl_crystal_density_diffrn 1.471
_exptl_crystal_density_method 'not measured'
_exptl_crystal_description block
_exptl_crystal_F_000 1696
_exptl_crystal_size_max 0.061
_exptl_crystal_size_mid 0.058
_exptl_crystal_size_min 0.043
_refine_diff_density_max 1.67
_refine_diff_density_min -1.36
_refine_ls_extinction_method None
_refine_ls_goodness_of_fit_ref 0.9321
_refine_ls_hydrogen_treatment noref
_refine_ls_matrix_type full
_refine_ls_number_parameters 1000
_refine_ls_number_reflns 17320
_refine_ls_number_restraints 12
_refine_ls_R_factor_all 0.1218
_refine_ls_R_factor_gt 0.0610
_refine_ls_shift/su_max 0.0007786
_refine_ls_shift/su_mean 0.0000205
_refine_ls_structure_factor_coef Fsqd
_refine_ls_weighting_details
;
 Method= Modified Sheldrick 
 w=1/[\s^2^(F^2^) + ( 0.03P)^2^ + 7.36P] 
 ,where P=(max(Fo^2^,0) + 2Fc^2^)/3 
;
_refine_ls_weighting_scheme calc
_refine_ls_wR_factor_all 0.1299
_refine_ls_wR_factor_gt 0.1113
_refine_ls_wR_factor_ref 0.1298
_reflns_limit_h_max 16
_reflns_limit_h_min -16
_reflns_limit_k_max 21
_reflns_limit_k_min -23
_reflns_limit_l_max 24
_reflns_limit_l_min 0
_reflns_number_gt 10395
_reflns_number_total 17374
_reflns_threshold_expression I>2.0\s(I)
_oxford_diffrn_Wilson_B_factor 1.04
_oxford_diffrn_Wilson_scale 174.89
_oxford_refine_ls_r_factor_ref 0.1218
_oxford_refine_ls_scale 0.082733(14)
_oxford_reflns_number_all 17322
_oxford_reflns_threshold_expression_ref I>-3.0\s(I)
_oxford_structure_analysis_title Compound_3
_cod_data_source_file c8sc02782j3.cif
_cod_data_source_block 'global_CCDC2'
_cod_depositor_comments 'Adding full bibliography for 1549887--1549897.cif.'
_cod_original_sg_symbol_H-M 'P -1 '
_cod_original_formula_sum 'C80.50 H65 B1 Co1 F24 N1 P3'
_cod_database_code 1549892

loop_
_symmetry_equiv_pos_as_xyz
x,y,z
-x,-y,-z

loop_
_atom_site_label
_atom_site_type_symbol
_atom_site_fract_x
_atom_site_fract_y
_atom_site_fract_z
_atom_site_U_iso_or_equiv
_atom_site_occupancy
_atom_site_adp_type
_atom_site_refinement_flags_adp
Co1 Co 0.50314(3) 0.16942(2) 0.86939(3) 0.0118 1.0000 Uani .
P1 P 0.33599(7) 0.18174(5) 0.85448(5) 0.0133 1.0000 Uani .
P2 P 0.61508(7) 0.28039(5) 0.88102(5) 0.0131 1.0000 Uani .
P3 P 0.48979(7) 0.07301(5) 0.74116(5) 0.0150 1.0000 Uani .
F48 F 0.57728(16) 0.25680(12) 0.60365(11) 0.0221 1.0000 Uani .
F50 F 0.72573(17) 0.24874(14) 0.56200(12) 0.0345 1.0000 Uani .
F51 F 0.6033(2) 0.13891(12) 0.52299(12) 0.0375 1.0000 Uani .
F56 F 0.58192(18) 0.23535(13) 0.21689(13) 0.0317 1.0000 Uani .
F57 F 0.60070(19) 0.12000(12) 0.21204(12) 0.0320 1.0000 Uani .
F58 F 0.72774(17) 0.22851(15) 0.28850(13) 0.0377 1.0000 Uani .
F67 F 0.00751(18) 0.32273(12) 0.17271(14) 0.0359 1.0000 Uani .
F68 F -0.0664(2) 0.21039(16) 0.06609(15) 0.0688 1.0000 Uani .
F69 F -0.1102(2) 0.2356(2) 0.1795(2) 0.0745 1.0000 Uani .
F74 F 0.30034(17) 0.02960(12) 0.08529(12) 0.0306 1.0000 Uani .
F75 F 0.1486(2) 0.00276(14) -0.00192(12) 0.0419 1.0000 Uani .
F76 F 0.1562(2) -0.04269(12) 0.08671(14) 0.0458 1.0000 Uani .
F84 F -0.09434(19) 0.25796(17) 0.46205(18) 0.0550 1.0000 Uani .
F85 F -0.14510(18) 0.14353(14) 0.46198(16) 0.0477 1.0000 Uani .
F86 F -0.0439(2) 0.24667(19) 0.56970(15) 0.0664 1.0000 Uani .
F88 F 0.0980(2) -0.04946(14) 0.42313(18) 0.0547 1.0000 Uani .
F89 F 0.2475(2) -0.02413(15) 0.39545(19) 0.0618 1.0000 Uani .
F90 F 0.2362(3) 0.02756(16) 0.52023(17) 0.0911 1.0000 Uani .
F98 F 0.4322(2) 0.57334(15) 0.68149(13) 0.0468 1.0000 Uani .
F99 F 0.3003(2) 0.48316(13) 0.67134(13) 0.0471 1.0000 Uani .
F100 F 0.2691(2) 0.58724(13) 0.65518(13) 0.0407 1.0000 Uani .
F102 F 0.3344(3) 0.48498(13) 0.29567(13) 0.0671 1.0000 Uani .
F103 F 0.2948(2) 0.58830(15) 0.38859(16) 0.0456 1.0000 Uani .
F104 F 0.45876(18) 0.57569(14) 0.40002(14) 0.0389 1.0000 Uani .
N1 N 0.6132(2) 0.13266(16) 0.93085(17) 0.0216 1.0000 Uani .
C1 C 0.5199(3) 0.23576(18) 0.99347(18) 0.0129 1.0000 Uani .
C2 C 0.5214(3) 0.14925(19) 0.96380(19) 0.0160 1.0000 Uani .
C3 C 0.4629(3) 0.0901(2) 0.9880(2) 0.0244 1.0000 Uani .
C4 C 0.5143(3) 0.34299(19) 0.78268(19) 0.0165 1.0000 Uani .
C5 C 0.4800(3) 0.4026(2) 0.7650(2) 0.0234 1.0000 Uani .
C6 C 0.4979(3) 0.4828(2) 0.8276(2) 0.0303 1.0000 Uani .
C7 C 0.5499(4) 0.5027(2) 0.9072(2) 0.0374 1.0000 Uani .
C8 C 0.5865(3) 0.4429(2) 0.9250(2) 0.0280 1.0000 Uani .
C9 C 0.6806(3) 0.32930(18) 0.99056(19) 0.0140 1.0000 Uani .
C10 C 0.6272(3) 0.30008(18) 1.03617(19) 0.0145 1.0000 Uani .
C11 C 0.5692(3) 0.36232(19) 0.86264(19) 0.0158 1.0000 Uani .
C15 C 0.4195(3) 0.25974(18) 1.02045(19) 0.0135 1.0000 Uani .
C16 C 0.3229(3) 0.23657(18) 0.96009(19) 0.0154 1.0000 Uani U
C18 C 0.2212(3) 0.09139(19) 0.81243(19) 0.0157 1.0000 Uani .
C19 C 0.1150(3) 0.0918(2) 0.7792(2) 0.0219 1.0000 Uani .
C20 C 0.0288(3) 0.0251(2) 0.7565(2) 0.0273 1.0000 Uani .
C21 C 0.0478(3) -0.0427(2) 0.7656(2) 0.0263 1.0000 Uani .
C22 C 0.1534(3) -0.0442(2) 0.7981(2) 0.0224 1.0000 Uani .
C23 C 0.2395(3) 0.0221(2) 0.8213(2) 0.0188 1.0000 Uani .
C24 C 0.2861(3) 0.24181(19) 0.8050(2) 0.0169 1.0000 Uani .
C25 C 0.2756(3) 0.3226(2) 0.8507(2) 0.0228 1.0000 Uani .
C26 C 0.2349(3) 0.3661(2) 0.8108(3) 0.0303 1.0000 Uani .
C27 C 0.2066(3) 0.3298(2) 0.7261(3) 0.0325 1.0000 Uani .
C28 C 0.2180(3) 0.2504(2) 0.6798(2) 0.0335 1.0000 Uani .
C29 C 0.2578(3) 0.2070(2) 0.7194(2) 0.0240 1.0000 Uani .
C30 C 0.2244(3) 0.2518(2) 0.9806(2) 0.0236 1.0000 Uani U
C31 C 0.2208(3) 0.2925(2) 1.0624(2) 0.0278 1.0000 Uani U
C32 C 0.3164(3) 0.3162(2) 1.1230(2) 0.0273 1.0000 Uani .
C33 C 0.4146(3) 0.30025(19) 1.1031(2) 0.0200 1.0000 Uani .
C34 C 0.6787(3) 0.3287(2) 1.1196(2) 0.0195 1.0000 Uani .
C35 C 0.7777(3) 0.3869(2) 1.1567(2) 0.0214 1.0000 Uani .
C36 C 0.8280(3) 0.4163(2) 1.1114(2) 0.0211 1.0000 Uani .
C37 C 0.7813(3) 0.3871(2) 1.0281(2) 0.0183 1.0000 Uani .
C38 C 0.7349(3) 0.2658(2) 0.8366(2) 0.0197 1.0000 Uani .
C39 C 0.8072(3) 0.2241(2) 0.8595(3) 0.0333 1.0000 Uani .
C40 C 0.8942(3) 0.2052(2) 0.8244(3) 0.0385 1.0000 Uani .
C41 C 0.9094(3) 0.2259(3) 0.7638(3) 0.0440 1.0000 Uani .
C42 C 0.8407(4) 0.2665(4) 0.7401(2) 0.0530 1.0000 Uani .
C43 C 0.7530(3) 0.2876(3) 0.7765(2) 0.0387 1.0000 Uani .
C45 C 0.3651(3) -0.00570(19) 0.6774(2) 0.0189 1.0000 Uani .
C46 C 0.5191(3) 0.1082(2) 0.6674(2) 0.0280 1.0000 Uani .
C47 C 0.5884(3) 0.0081(2) 0.7366(2) 0.0263 1.0000 Uani .
C49 C 0.6178(3) 0.2187(2) 0.5383(2) 0.0187 1.0000 Uani .
C52 C 0.5638(3) 0.22570(17) 0.46454(18) 0.0116 1.0000 Uani .
C53 C 0.6195(2) 0.21614(18) 0.40345(19) 0.0119 1.0000 Uani .
C54 C 0.5655(3) 0.21836(17) 0.33385(18) 0.0116 1.0000 Uani .
C55 C 0.6195(3) 0.2021(2) 0.2645(2) 0.0169 1.0000 Uani .
C59 C 0.4579(2) 0.22903(17) 0.32461(18) 0.0113 1.0000 Uani .
C60 C 0.3993(3) 0.23632(17) 0.38390(18) 0.0115 1.0000 Uani .
C61 C 0.4573(3) 0.23570(18) 0.45442(19) 0.0133 1.0000 Uani .
C63 C 0.2062(2) 0.21056(18) 0.27932(19) 0.0123 1.0000 Uani .
C64 C 0.1226(3) 0.24213(18) 0.25190(19) 0.0156 1.0000 Uani .
C65 C 0.0625(3) 0.20492(19) 0.1702(2) 0.0188 1.0000 Uani .
C66 C -0.0262(3) 0.2424(2) 0.1473(2) 0.0261 1.0000 Uani .
C70 C 0.0840(3) 0.1339(2) 0.1108(2) 0.0208 1.0000 Uani .
C71 C 0.1649(3) 0.10020(19) 0.13673(19) 0.0163 1.0000 Uani .
C72 C 0.2226(3) 0.13709(18) 0.21858(19) 0.0141 1.0000 Uani .
C73 C 0.1911(3) 0.0232(2) 0.0765(2) 0.0226 1.0000 Uani .
C77 C 0.2023(3) 0.20307(18) 0.41467(18) 0.0130 1.0000 Uani .
C78 C 0.2239(3) 0.13107(19) 0.41643(19) 0.0161 1.0000 Uani .
C79 C 0.1565(3) 0.08547(19) 0.4413(2) 0.0163 1.0000 Uani .
C80 C 0.0639(3) 0.1097(2) 0.4647(2) 0.0206 1.0000 Uani .
C81 C 0.0396(3) 0.18036(19) 0.4625(2) 0.0166 1.0000 Uani .
C82 C 0.1077(3) 0.22620(19) 0.43867(19) 0.0154 1.0000 Uani .
C83 C -0.0600(3) 0.2068(2) 0.4886(2) 0.0244 1.0000 Uani .
C87 C 0.1857(3) 0.0112(2) 0.4459(2) 0.0276 1.0000 Uani .
C91 C 0.2897(2) 0.35175(18) 0.42332(18) 0.0122 1.0000 Uani .
C92 C 0.3122(3) 0.39834(18) 0.38247(18) 0.0139 1.0000 Uani .
C93 C 0.3363(3) 0.48395(19) 0.42187(19) 0.0167 1.0000 Uani .
C94 C 0.3417(3) 0.52751(19) 0.5053(2) 0.0194 1.0000 Uani .
C95 C 0.3218(3) 0.48338(19) 0.54762(19) 0.0167 1.0000 Uani .
C96 C 0.2955(3) 0.39731(18) 0.50744(19) 0.0148 1.0000 Uani .
C97 C 0.3292(3) 0.5308(2) 0.6376(2) 0.0263 1.0000 Uani .
C101 C 0.3563(3) 0.5319(2) 0.3756(2) 0.0249 1.0000 Uani .
C105 C 0.8531(8) 0.4945(6) 0.8482(7) 0.0628 0.5000 Uani .
C106 C 0.9323(4) 0.4978(3) 0.9304(3) 0.0593 1.0000 Uani .
C107 C 0.9350(5) 0.5572(3) 1.0090(4) 0.0644 1.0000 Uani .
C108 C 1.0027(4) 0.5586(3) 1.0777(3) 0.0537 1.0000 Uani .
C109 C -0.0190(4) 0.5252(3) 0.6111(4) 0.0666 1.0000 Uani .
C110 C -0.0062(4) 0.4744(3) 0.5229(4) 0.0738 1.0000 Uani .
C111 C -0.0209(5) 0.4751(4) 0.6577(4) 0.0898 1.0000 Uani .
B1 B 0.2740(3) 0.2507(2) 0.3752(2) 0.0130 1.0000 Uani .
H33 H 0.3891 0.0985 0.9907 0.0384 1.0000 Uiso .
H32 H 0.5042 0.0992 1.0416 0.0379 1.0000 Uiso .
H31 H 0.4575 0.0334 0.9469 0.0379 1.0000 Uiso .
H41 H 0.5005 0.2870 0.7400 0.0209 1.0000 Uiso .
H51 H 0.4439 0.3880 0.7093 0.0290 1.0000 Uiso .
H61 H 0.4731 0.5236 0.8153 0.0375 1.0000 Uiso .
H71 H 0.5610 0.5582 0.9509 0.0455 1.0000 Uiso .
H81 H 0.6240 0.4575 0.9816 0.0333 1.0000 Uiso .
H191 H 0.1015 0.1393 0.7727 0.0272 1.0000 Uiso .
H201 H -0.0460 0.0259 0.7342 0.0335 1.0000 Uiso .
H211 H -0.0123 -0.0888 0.7493 0.0309 1.0000 Uiso .
H221 H 0.1678 -0.0917 0.8046 0.0271 1.0000 Uiso .
H231 H 0.3148 0.0215 0.8436 0.0225 1.0000 Uiso .
H251 H 0.2961 0.3489 0.9102 0.0276 1.0000 Uiso .
H261 H 0.2269 0.4214 0.8428 0.0384 1.0000 Uiso .
H271 H 0.1777 0.3600 0.6986 0.0392 1.0000 Uiso .
H281 H 0.1973 0.2249 0.6198 0.0413 1.0000 Uiso .
H291 H 0.2667 0.1514 0.6877 0.0302 1.0000 Uiso .
H301 H 0.1583 0.2333 0.9379 0.0284 1.0000 Uiso .
H311 H 0.1531 0.3041 1.0764 0.0350 1.0000 Uiso .
H321 H 0.3139 0.3445 1.1794 0.0332 1.0000 Uiso .
H331 H 0.4806 0.3167 1.1458 0.0256 1.0000 Uiso .
H341 H 0.6448 0.3081 1.1519 0.0244 1.0000 Uiso .
H351 H 0.8123 0.4065 1.2142 0.0264 1.0000 Uiso .
H361 H 0.8965 0.4568 1.1378 0.0254 1.0000 Uiso .
H371 H 0.8179 0.4070 0.9964 0.0224 1.0000 Uiso .
H391 H 0.7964 0.2080 0.9021 0.0411 1.0000 Uiso .
H401 H 0.9452 0.1769 0.8417 0.0482 1.0000 Uiso .
H411 H 0.9701 0.2116 0.7379 0.0523 1.0000 Uiso .
H421 H 0.8529 0.2809 0.6983 0.0629 1.0000 Uiso .
H431 H 0.7062 0.3186 0.7611 0.0501 1.0000 Uiso .
H452 H 0.3460 -0.0385 0.7034 0.0302 1.0000 Uiso .
H451 H 0.3772 -0.0411 0.6242 0.0304 1.0000 Uiso .
H453 H 0.3051 0.0203 0.6701 0.0303 1.0000 Uiso .
H461 H 0.5922 0.1431 0.6869 0.0428 1.0000 Uiso .
H462 H 0.5143 0.0610 0.6158 0.0433 1.0000 Uiso .
H463 H 0.4643 0.1394 0.6590 0.0429 1.0000 Uiso .
H473 H 0.6640 0.0410 0.7591 0.0399 1.0000 Uiso .
H472 H 0.5752 -0.0216 0.7666 0.0403 1.0000 Uiso .
H471 H 0.5817 -0.0325 0.6798 0.0404 1.0000 Uiso .
H531 H 0.6936 0.2087 0.4097 0.0156 1.0000 Uiso .
H591 H 0.4235 0.2305 0.2747 0.0144 1.0000 Uiso .
H611 H 0.4216 0.2421 0.4983 0.0161 1.0000 Uiso .
H641 H 0.1058 0.2917 0.2909 0.0197 1.0000 Uiso .
H701 H 0.0453 0.1099 0.0536 0.0253 1.0000 Uiso .
H721 H 0.2779 0.1110 0.2337 0.0177 1.0000 Uiso .
H781 H 0.2877 0.1113 0.3997 0.0202 1.0000 Uiso .
H801 H 0.0171 0.0781 0.4811 0.0247 1.0000 Uiso .
H821 H 0.0885 0.2751 0.4384 0.0204 1.0000 Uiso .
H921 H 0.3102 0.3697 0.3242 0.0172 1.0000 Uiso .
H941 H 0.3590 0.5872 0.5329 0.0245 1.0000 Uiso .
H961 H 0.2819 0.3681 0.5385 0.0190 1.0000 Uiso .
H1051 H 0.8571 0.4447 0.7995 0.0871 0.5000 Uiso .
H1052 H 0.8792 0.5422 0.8430 0.0870 0.5000 Uiso .
H1053 H 0.7796 0.4912 0.8541 0.0872 0.5000 Uiso .
H1071 H 0.8894 0.5976 1.0159 0.0796 1.0000 Uiso .
H1081 H 1.0026 0.6004 1.1324 0.0666 1.0000 Uiso .
H1091 H 0.0418 0.5765 0.6403 0.0810 1.0000 Uiso .
H1092 H -0.0888 0.5433 0.6070 0.0812 1.0000 Uiso .
H1101 H 0.0604 0.4515 0.5266 0.0844 1.0000 Uiso .
H1102 H -0.0691 0.4260 0.4885 0.0838 1.0000 Uiso .
H1113 H -0.0371 0.5074 0.7142 0.1274 1.0000 Uiso .
H1112 H 0.0514 0.4592 0.6670 0.1270 1.0000 Uiso .
H1111 H -0.0792 0.4243 0.6255 0.1270 1.0000 Uiso .
H12 H 0.6762 0.1729 0.9630 0.0326 1.0000 Uiso .
H11 H 0.6121 0.0782 0.9069 0.0326 1.0000 Uiso .
H1061 H 0.8867 0.4958 0.8820 0.0724 0.5000 Uiso .

loop_
_atom_site_aniso_label
_atom_site_aniso_U_11
_atom_site_aniso_U_22
_atom_site_aniso_U_33
_atom_site_aniso_U_23
_atom_site_aniso_U_13
_atom_site_aniso_U_12
Co1 0.0141(2) 0.0112(2) 0.0107(2) 0.00477(17) 0.00509(18) 0.00331(17)
P1 0.0146(4) 0.0122(4) 0.0117(4) 0.0038(3) 0.0045(3) 0.0030(3)
P2 0.0145(4) 0.0140(4) 0.0112(4) 0.0054(3) 0.0060(3) 0.0024(3)
P3 0.0188(5) 0.0117(4) 0.0137(4) 0.0043(3) 0.0069(3) 0.0038(3)
F48 0.0262(11) 0.0316(11) 0.0113(10) 0.0092(8) 0.0091(8) 0.0131(9)
F50 0.0191(12) 0.0664(15) 0.0215(11) 0.0230(11) 0.0033(9) 0.0138(10)
F51 0.0747(18) 0.0261(11) 0.0206(12) 0.0150(10) 0.0126(11) 0.0239(11)
F56 0.0437(14) 0.0476(13) 0.0344(13) 0.0351(11) 0.0277(11) 0.0276(11)
F57 0.0576(15) 0.0222(11) 0.0229(11) 0.0091(9) 0.0259(11) 0.0163(10)
F58 0.0190(12) 0.0660(16) 0.0307(13) 0.0226(12) 0.0150(10) 0.0058(11)
F67 0.0341(13) 0.0254(11) 0.0481(14) 0.0188(11) 0.0004(11) 0.0124(10)
F68 0.085(2) 0.0517(16) 0.0365(16) 0.0012(13) -0.0315(14) 0.0383(15)
F69 0.0268(15) 0.114(2) 0.157(3) 0.116(3) 0.0424(18) 0.0399(15)
F74 0.0287(12) 0.0271(11) 0.0280(12) 0.0035(9) 0.0088(10) 0.0119(9)
F75 0.0496(15) 0.0475(14) 0.0120(11) 0.0006(10) -0.0013(10) 0.0175(12)
F76 0.0697(18) 0.0125(10) 0.0457(15) 0.0027(10) 0.0270(13) 0.0025(11)
F84 0.0320(14) 0.0757(18) 0.104(2) 0.0681(18) 0.0422(15) 0.0332(13)
F85 0.0181(12) 0.0380(13) 0.0811(19) 0.0206(13) 0.0218(12) 0.0013(10)
F86 0.0313(15) 0.114(2) 0.0304(15) 0.0057(15) 0.0157(12) 0.0312(15)
F88 0.0547(17) 0.0294(13) 0.094(2) 0.0374(14) 0.0310(15) 0.0070(12)
F89 0.082(2) 0.0458(15) 0.112(2) 0.0580(16) 0.0744(19) 0.0452(15)
F90 0.171(4) 0.0421(16) 0.0452(18) 0.0198(14) -0.024(2) 0.0422(19)
F98 0.0460(15) 0.0502(15) 0.0186(12) -0.0014(11) -0.0002(11) 0.0019(12)
F99 0.097(2) 0.0283(12) 0.0202(12) 0.0114(10) 0.0263(13) 0.0136(13)
F100 0.0637(17) 0.0362(13) 0.0255(12) 0.0083(10) 0.0212(12) 0.0312(12)
F102 0.146(3) 0.0248(12) 0.0155(12) 0.0097(10) 0.0090(15) -0.0184(15)
F103 0.0468(15) 0.0516(15) 0.0683(18) 0.0490(14) 0.0199(13) 0.0234(12)
F104 0.0329(13) 0.0434(13) 0.0479(15) 0.0321(12) 0.0077(11) -0.0040(11)
N1 0.0264(17) 0.0184(14) 0.0221(16) 0.0096(13) 0.0072(13) 0.0101(12)
C1 0.0166(17) 0.0116(15) 0.0121(16) 0.0069(13) 0.0030(13) 0.0044(13)
C2 0.0202(18) 0.0149(16) 0.0138(17) 0.0074(13) 0.0033(14) 0.0049(13)
C3 0.034(2) 0.0194(18) 0.0222(19) 0.0127(15) 0.0070(16) 0.0036(15)
C4 0.0197(18) 0.0150(16) 0.0108(16) 0.0036(13) 0.0048(13) -0.0014(13)
C5 0.027(2) 0.0277(19) 0.0177(19) 0.0142(16) 0.0035(15) 0.0016(16)
C6 0.043(2) 0.0176(18) 0.033(2) 0.0179(17) -0.0010(18) 0.0041(16)
C7 0.064(3) 0.0115(17) 0.026(2) 0.0055(16) -0.006(2) 0.0049(18)
C8 0.046(3) 0.0164(17) 0.0177(19) 0.0074(15) 0.0018(17) 0.0055(16)
C9 0.0162(17) 0.0129(15) 0.0138(17) 0.0053(13) 0.0065(13) 0.0059(13)
C10 0.0157(17) 0.0131(15) 0.0152(17) 0.0055(13) 0.0054(13) 0.0064(13)
C11 0.0173(17) 0.0164(16) 0.0166(17) 0.0103(14) 0.0070(14) 0.0004(13)
C15 0.0194(18) 0.0103(15) 0.0148(17) 0.0087(13) 0.0062(14) 0.0035(13)
C16 0.0217(18) 0.0123(15) 0.0122(16) 0.0043(13) 0.0089(13) 0.0028(13)
C18 0.0146(17) 0.0156(16) 0.0122(16) 0.0025(13) 0.0046(13) 0.0014(13)
C19 0.0169(18) 0.0171(17) 0.025(2) 0.0047(15) 0.0019(15) 0.0049(14)
C20 0.0156(19) 0.029(2) 0.028(2) 0.0059(16) 0.0032(15) 0.0030(15)
C21 0.026(2) 0.0173(17) 0.025(2) 0.0017(15) 0.0086(16) -0.0059(15)
C22 0.029(2) 0.0163(17) 0.0230(19) 0.0085(15) 0.0119(16) 0.0034(15)
C23 0.0186(18) 0.0190(17) 0.0199(18) 0.0086(14) 0.0085(14) 0.0049(14)
C24 0.0169(18) 0.0137(16) 0.0196(18) 0.0083(14) 0.0025(14) 0.0028(13)
C25 0.0213(19) 0.0208(18) 0.026(2) 0.0103(15) 0.0064(15) 0.0052(15)
C26 0.035(2) 0.0197(18) 0.043(3) 0.0163(18) 0.0139(19) 0.0143(17)
C27 0.030(2) 0.034(2) 0.044(3) 0.029(2) 0.0018(19) 0.0121(18)
C28 0.038(2) 0.033(2) 0.028(2) 0.0180(18) -0.0032(18) 0.0014(18)
C29 0.029(2) 0.0199(18) 0.0208(19) 0.0086(15) 0.0027(16) 0.0067(15)
C30 0.0202(19) 0.0234(18) 0.0213(19) 0.0054(15) 0.0061(15) 0.0024(15)
C31 0.027(2) 0.0289(19) 0.027(2) 0.0088(16) 0.0154(17) 0.0065(16)
C32 0.043(2) 0.0214(18) 0.020(2) 0.0070(15) 0.0208(18) 0.0084(17)
C33 0.026(2) 0.0168(17) 0.0160(18) 0.0065(14) 0.0072(15) 0.0042(14)
C34 0.0211(19) 0.0239(18) 0.0159(18) 0.0117(15) 0.0031(14) 0.0059(14)
C35 0.024(2) 0.0230(18) 0.0138(18) 0.0067(15) 0.0012(14) 0.0062(15)
C36 0.0153(18) 0.0192(17) 0.023(2) 0.0063(15) 0.0026(15) 0.0033(14)
C37 0.0177(18) 0.0209(17) 0.0171(18) 0.0084(14) 0.0079(14) 0.0034(14)
C38 0.0142(18) 0.0233(18) 0.0156(18) 0.0040(14) 0.0056(14) 0.0007(14)
C39 0.031(2) 0.030(2) 0.046(3) 0.0199(19) 0.020(2) 0.0073(17)
C40 0.026(2) 0.032(2) 0.054(3) 0.014(2) 0.016(2) 0.0112(18)
C41 0.024(2) 0.066(3) 0.026(2) 0.006(2) 0.0083(18) 0.014(2)
C42 0.027(2) 0.119(4) 0.021(2) 0.037(3) 0.0138(19) 0.014(3)
C43 0.019(2) 0.084(3) 0.023(2) 0.032(2) 0.0075(17) 0.012(2)
C45 0.0229(19) 0.0144(16) 0.0153(17) 0.0034(14) 0.0048(14) 0.0041(14)
C46 0.046(2) 0.0199(18) 0.0136(18) 0.0043(15) 0.0122(17) 0.0002(17)
C47 0.025(2) 0.0256(19) 0.026(2) 0.0055(16) 0.0125(16) 0.0131(16)
C49 0.0183(19) 0.0235(18) 0.0150(18) 0.0074(14) 0.0065(14) 0.0101(14)
C52 0.0178(17) 0.0081(14) 0.0068(15) 0.0019(12) 0.0030(12) 0.0013(12)
C53 0.0102(16) 0.0111(15) 0.0157(17) 0.0066(13) 0.0033(13) 0.0048(12)
C54 0.0154(17) 0.0096(14) 0.0094(15) 0.0032(12) 0.0061(13) 0.0020(12)
C55 0.0164(18) 0.0208(17) 0.0196(18) 0.0122(15) 0.0091(14) 0.0082(14)
C59 0.0130(16) 0.0082(14) 0.0118(16) 0.0041(12) 0.0025(13) 0.0021(12)
C60 0.0151(17) 0.0067(14) 0.0095(16) 0.0010(12) 0.0043(13) 0.0010(12)
C61 0.0142(17) 0.0105(15) 0.0133(16) 0.0030(13) 0.0072(13) 0.0012(12)
C63 0.0090(16) 0.0129(15) 0.0158(17) 0.0072(13) 0.0060(13) -0.0007(12)
C64 0.0136(17) 0.0112(15) 0.0185(18) 0.0047(13) 0.0031(13) 0.0003(13)
C65 0.0120(17) 0.0193(17) 0.0247(19) 0.0118(15) 0.0001(14) 0.0025(13)
C66 0.0161(19) 0.028(2) 0.032(2) 0.0153(17) -0.0032(16) 0.0044(15)
C70 0.0213(19) 0.0202(17) 0.0138(18) 0.0063(14) -0.0043(14) -0.0013(14)
C71 0.0146(17) 0.0156(16) 0.0144(17) 0.0051(14) 0.0005(13) -0.0001(13)
C72 0.0105(16) 0.0144(15) 0.0162(17) 0.0062(13) 0.0033(13) 0.0019(12)
C73 0.024(2) 0.0181(17) 0.021(2) 0.0055(15) 0.0044(15) 0.0072(15)
C77 0.0126(16) 0.0137(15) 0.0113(16) 0.0048(13) 0.0029(13) 0.0020(12)
C78 0.0137(17) 0.0183(16) 0.0164(17) 0.0075(14) 0.0058(13) 0.0033(13)
C79 0.0170(18) 0.0151(16) 0.0184(17) 0.0092(14) 0.0052(14) 0.0023(13)
C80 0.0176(18) 0.0210(17) 0.0236(19) 0.0115(15) 0.0075(15) -0.0023(14)
C81 0.0089(16) 0.0224(17) 0.0165(17) 0.0073(14) 0.0037(13) 0.0030(13)
C82 0.0146(17) 0.0166(16) 0.0155(17) 0.0076(14) 0.0042(13) 0.0042(13)
C83 0.0152(19) 0.034(2) 0.028(2) 0.0166(17) 0.0084(15) 0.0046(15)
C87 0.031(2) 0.027(2) 0.036(2) 0.0211(18) 0.0194(18) 0.0090(17)
C91 0.0077(16) 0.0131(15) 0.0144(16) 0.0047(13) 0.0019(12) 0.0056(12)
C92 0.0147(17) 0.0140(15) 0.0112(16) 0.0040(13) 0.0043(13) 0.0032(13)
C93 0.0178(18) 0.0165(16) 0.0155(17) 0.0089(14) 0.0009(14) 0.0011(13)
C94 0.027(2) 0.0103(15) 0.0171(18) 0.0035(14) 0.0029(15) 0.0045(14)
C95 0.0191(18) 0.0166(16) 0.0122(17) 0.0043(13) 0.0035(13) 0.0065(13)
C96 0.0185(18) 0.0149(16) 0.0145(17) 0.0080(13) 0.0071(13) 0.0069(13)
C97 0.037(2) 0.0205(18) 0.0192(19) 0.0053(15) 0.0099(17) 0.0098(16)
C101 0.037(2) 0.0148(17) 0.0158(19) 0.0028(14) 0.0044(16) 0.0005(16)
C105 0.052(7) 0.066(7) 0.091(9) 0.054(7) 0.023(6) 0.008(5)
C106 0.063(4) 0.047(3) 0.078(4) 0.033(3) 0.042(3) 0.002(3)
C107 0.073(4) 0.037(3) 0.087(4) 0.026(3) 0.048(4) -0.003(3)
C108 0.057(3) 0.042(3) 0.067(4) 0.026(3) 0.033(3) 0.001(2)
C109 0.038(3) 0.046(3) 0.078(4) 0.000(3) 0.000(3) 0.017(2)
C110 0.041(3) 0.058(4) 0.091(5) 0.009(3) 0.001(3) 0.024(3)
C111 0.060(4) 0.065(4) 0.099(5) 0.010(4) -0.006(4) 0.006(3)
B1 0.0139(19) 0.0124(17) 0.0115(18) 0.0043(14) 0.0037(14) 0.0033(14)

loop_
_atom_type_symbol
_atom_type_scat_dispersion_real
_atom_type_scat_dispersion_imag
_atom_type_scat_Cromer_Mann_a1
_atom_type_scat_Cromer_Mann_b1
_atom_type_scat_Cromer_Mann_a2
_atom_type_scat_Cromer_Mann_b2
_atom_type_scat_Cromer_Mann_a3
_atom_type_scat_Cromer_Mann_b3
_atom_type_scat_Cromer_Mann_a4
_atom_type_scat_Cromer_Mann_b4
_atom_type_scat_Cromer_Mann_c
_atom_type_scat_source
C 0.0033 0.0016 2.3100 20.8439 1.0200 10.2075 1.5886 0.5687 0.8650 51.6512 0.2156 'International Tables Vol C 4.2.6.8 and 6.1.1.4'
H 0.0000 0.0000 0.4930 10.5109 0.3229 26.1257 0.1402 3.1424 0.0408 57.7998 0.0030 'International Tables Vol C 4.2.6.8 and 6.1.1.4'
B 0.0013 0.0007 2.0545 23.2185 1.3326 1.0210 1.0979 60.3498 0.7068 0.1403 -0.1932 'International Tables Vol C 4.2.6.8 and 6.1.1.4'
Co 0.3494 0.9721 12.2841 4.2791 7.3409 0.2784 4.0034 13.5359 2.3488 71.1692 1.0118 'International Tables Vol C 4.2.6.8 and 6.1.1.4'
F 0.0171 0.0103 3.5392 10.2825 2.6412 4.2944 1.5170 0.2615 1.0243 26.1476 0.2776 'International Tables Vol C 4.2.6.8 and 6.1.1.4'
N 0.0061 0.0033 12.2126 0.0057 3.1322 9.8933 2.0125 28.9975 1.1663 0.5826 -11.5290 'International Tables Vol C 4.2.6.8 and 6.1.1.4'
P 0.1023 0.0942 6.4345 1.9067 4.1791 27.1570 1.7800 0.5260 1.4908 68.1645 1.1149 'International Tables Vol C 4.2.6.8 and 6.1.1.4'

loop_
_geom_angle_atom_site_label_1
_geom_angle_site_symmetry_1
_geom_angle_atom_site_label_2
_geom_angle_atom_site_label_3
_geom_angle_site_symmetry_3
_geom_angle
_geom_angle_publ_flag
P1 . Co1 P2 . 111.09(3) yes
P1 . Co1 P3 . 98.14(4) yes
P2 . Co1 P3 . 103.58(3) yes
P1 . Co1 N1 . 141.18(8) yes
P2 . Co1 N1 . 98.41(8) yes
P3 . Co1 N1 . 98.81(8) yes
P1 . Co1 C1 . 86.79(9) yes
P2 . Co1 C1 . 86.10(8) yes
P3 . Co1 C1 . 166.54(8) yes
N1 . Co1 C1 . 70.17(12) yes
P1 . Co1 C2 . 100.61(10) yes
P2 . Co1 C2 . 117.39(10) yes
P3 . Co1 C2 . 123.97(10) yes
N1 . Co1 C2 . 41.71(12) yes
C1 . Co1 C2 . 42.58(12) yes
Co1 . P1 C16 . 103.60(11) yes
Co1 . P1 C18 . 121.41(11) yes
C16 . P1 C18 . 100.45(14) yes
Co1 . P1 C24 . 121.34(11) yes
C16 . P1 C24 . 104.53(15) yes
C18 . P1 C24 . 102.40(15) yes
Co1 . P2 C9 . 99.66(10) yes
Co1 . P2 C11 . 124.60(11) yes
C9 . P2 C11 . 105.24(14) yes
Co1 . P2 C38 . 118.74(11) yes
C9 . P2 C38 . 101.01(15) yes
C11 . P2 C38 . 103.99(15) yes
Co1 . P3 C45 . 122.91(11) yes
Co1 . P3 C46 . 117.41(11) yes
C45 . P3 C46 . 99.03(16) yes
Co1 . P3 C47 . 112.46(12) yes
C45 . P3 C47 . 100.45(16) yes
C46 . P3 C47 . 101.18(17) yes
Co1 . N1 C2 . 65.50(17) yes
Co1 . N1 H12 . 113.7 no
C2 . N1 H12 . 112.7 no
Co1 . N1 H11 . 116.0 no
C2 . N1 H11 . 111.7 no
H12 . N1 H11 . 123.1 no
Co1 . C1 C2 . 64.52(16) yes
Co1 . C1 C10 . 112.1(2) yes
C2 . C1 C10 . 119.2(3) yes
Co1 . C1 C15 . 116.6(2) yes
C2 . C1 C15 . 115.4(3) yes
C10 . C1 C15 . 117.7(3) yes
C1 . C2 N1 . 109.9(3) yes
C1 . C2 Co1 . 72.90(17) yes
N1 . C2 Co1 . 72.80(17) yes
C1 . C2 C3 . 126.9(3) yes
N1 . C2 C3 . 120.1(3) yes
Co1 . C2 C3 . 136.8(2) yes
C2 . C3 H33 . 110.1 no
C2 . C3 H32 . 109.2 no
H33 . C3 H32 . 110.0 no
C2 . C3 H31 . 109.6 no
H33 . C3 H31 . 108.6 no
H32 . C3 H31 . 109.3 no
C5 . C4 C11 . 121.1(3) yes
C5 . C4 H41 . 120.3 no
C11 . C4 H41 . 118.7 no
C4 . C5 C6 . 119.6(3) yes
C4 . C5 H51 . 119.5 no
C6 . C5 H51 . 120.9 no
C5 . C6 C7 . 120.2(3) yes
C5 . C6 H61 . 119.4 no
C7 . C6 H61 . 120.5 no
C6 . C7 C8 . 120.3(3) yes
C6 . C7 H71 . 120.1 no
C8 . C7 H71 . 119.6 no
C7 . C8 C11 . 120.0(3) yes
C7 . C8 H81 . 119.9 no
C11 . C8 H81 . 120.0 no
P2 . C9 C10 . 114.8(2) yes
P2 . C9 C37 . 124.5(2) yes
C10 . C9 C37 . 120.6(3) yes
C1 . C10 C9 . 119.5(3) yes
C1 . C10 C34 . 122.3(3) yes
C9 . C10 C34 . 118.1(3) yes
P2 . C11 C4 . 118.6(2) yes
P2 . C11 C8 . 122.6(3) yes
C4 . C11 C8 . 118.8(3) yes
C1 . C15 C16 . 118.3(3) yes
C1 . C15 C33 . 124.1(3) yes
C16 . C15 C33 . 117.6(3) yes
P1 . C16 C15 . 114.6(2) yes
P1 . C16 C30 . 123.8(3) yes
C15 . C16 C30 . 121.5(3) yes
P1 . C18 C19 . 122.7(2) yes
P1 . C18 C23 . 118.5(2) yes
C19 . C18 C23 . 118.5(3) yes
C18 . C19 C20 . 120.5(3) yes
C18 . C19 H191 . 119.2 no
C20 . C19 H191 . 120.4 no
C19 . C20 C21 . 120.5(3) yes
C19 . C20 H201 . 120.4 no
C21 . C20 H201 . 119.1 no
C20 . C21 C22 . 119.7(3) yes
C20 . C21 H211 . 119.9 no
C22 . C21 H211 . 120.4 no
C21 . C22 C23 . 120.2(3) yes
C21 . C22 H221 . 120.5 no
C23 . C22 H221 . 119.3 no
C18 . C23 C22 . 120.7(3) yes
C18 . C23 H231 . 118.3 no
C22 . C23 H231 . 121.0 no
P1 . C24 C25 . 121.9(3) yes
P1 . C24 C29 . 119.9(2) yes
C25 . C24 C29 . 118.3(3) yes
C24 . C25 C26 . 120.3(3) yes
C24 . C25 H251 . 120.2 no
C26 . C25 H251 . 119.5 no
C25 . C26 C27 . 120.2(3) yes
C25 . C26 H261 . 119.6 no
C27 . C26 H261 . 120.2 no
C26 . C27 C28 . 120.3(3) yes
C26 . C27 H271 . 119.9 no
C28 . C27 H271 . 119.8 no
C27 . C28 C29 . 119.5(3) yes
C27 . C28 H281 . 119.9 no
C29 . C28 H281 . 120.5 no
C24 . C29 C28 . 121.4(3) yes
C24 . C29 H291 . 118.3 no
C28 . C29 H291 . 120.3 no
C16 . C30 C31 . 120.4(3) yes
C16 . C30 H301 . 120.0 no
C31 . C30 H301 . 119.6 no
C30 . C31 C32 . 118.6(3) yes
C30 . C31 H311 . 120.2 no
C32 . C31 H311 . 121.2 no
C31 . C32 C33 . 121.4(3) yes
C31 . C32 H321 . 118.6 no
C33 . C32 H321 . 120.0 no
C15 . C33 C32 . 120.5(3) yes
C15 . C33 H331 . 118.8 no
C32 . C33 H331 . 120.7 no
C10 . C34 C35 . 121.0(3) yes
C10 . C34 H341 . 119.8 no
C35 . C34 H341 . 119.2 no
C34 . C35 C36 . 120.1(3) yes
C34 . C35 H351 . 120.5 no
C36 . C35 H351 . 119.4 no
C35 . C36 C37 . 120.3(3) yes
C35 . C36 H361 . 119.4 no
C37 . C36 H361 . 120.2 no
C9 . C37 C36 . 119.8(3) yes
C9 . C37 H371 . 120.3 no
C36 . C37 H371 . 119.9 no
P2 . C38 C39 . 118.3(3) yes
P2 . C38 C43 . 123.8(3) yes
C39 . C38 C43 . 117.6(3) yes
C38 . C39 C40 . 122.0(4) yes
C38 . C39 H391 . 119.3 no
C40 . C39 H391 . 118.7 no
C39 . C40 C41 . 119.5(4) yes
C39 . C40 H401 . 121.4 no
C41 . C40 H401 . 119.2 no
C40 . C41 C42 . 120.1(4) yes
C40 . C41 H411 . 119.7 no
C42 . C41 H411 . 120.2 no
C41 . C42 C43 . 121.0(4) yes
C41 . C42 H421 . 118.9 no
C43 . C42 H421 . 120.1 no
C42 . C43 C38 . 119.9(4) yes
C42 . C43 H431 . 120.8 no
C38 . C43 H431 . 119.3 no
P3 . C45 H452 . 110.0 no
P3 . C45 H451 . 109.3 no
H452 . C45 H451 . 109.0 no
P3 . C45 H453 . 109.9 no
H452 . C45 H453 . 108.6 no
H451 . C45 H453 . 109.9 no
P3 . C46 H461 . 110.7 no
P3 . C46 H462 . 109.0 no
H461 . C46 H462 . 108.8 no
P3 . C46 H463 . 109.3 no
H461 . C46 H463 . 109.8 no
H462 . C46 H463 . 109.2 no
P3 . C47 H473 . 111.4 no
P3 . C47 H472 . 110.6 no
H473 . C47 H472 . 109.0 no
P3 . C47 H471 . 110.5 no
H473 . C47 H471 . 107.7 no
H472 . C47 H471 . 107.4 no
F51 . C49 F48 . 105.6(3) yes
F51 . C49 F50 . 105.9(3) yes
F48 . C49 F50 . 107.4(3) yes
F51 . C49 C52 . 111.3(3) yes
F48 . C49 C52 . 113.0(3) yes
F50 . C49 C52 . 113.1(3) yes
C49 . C52 C53 . 119.1(3) yes
C49 . C52 C61 . 120.3(3) yes
C53 . C52 C61 . 120.5(3) yes
C52 . C53 C54 . 117.9(3) yes
C52 . C53 H531 . 121.1 no
C54 . C53 H531 . 120.9 no
C53 . C54 C55 . 119.3(3) yes
C53 . C54 C59 . 121.0(3) yes
C55 . C54 C59 . 119.4(3) yes
C54 . C55 F57 . 111.8(2) yes
C54 . C55 F56 . 113.1(3) yes
F57 . C55 F56 . 104.6(3) yes
C54 . C55 F58 . 113.9(3) yes
F57 . C55 F58 . 105.5(3) yes
F56 . C55 F58 . 107.3(3) yes
C54 . C59 C60 . 122.1(3) yes
C54 . C59 H591 . 118.0 no
C60 . C59 H591 . 119.9 no
C59 . C60 C61 . 115.4(3) yes
C59 . C60 B1 . 122.9(3) yes
C61 . C60 B1 . 121.6(3) yes
C60 . C61 C52 . 123.1(3) yes
C60 . C61 H611 . 119.1 no
C52 . C61 H611 . 117.8 no
C64 . C63 C72 . 114.8(3) yes
C64 . C63 B1 . 123.5(3) yes
C72 . C63 B1 . 121.5(3) yes
C63 . C64 C65 . 122.6(3) yes
C63 . C64 H641 . 119.0 no
C65 . C64 H641 . 118.4 no
C64 . C65 C66 . 118.7(3) yes
C64 . C65 C70 . 121.0(3) yes
C66 . C65 C70 . 120.3(3) yes
C65 . C66 F68 . 113.7(3) yes
C65 . C66 F67 . 112.7(3) yes
F68 . C66 F67 . 104.3(3) yes
C65 . C66 F69 . 112.9(3) yes
F68 . C66 F69 . 107.0(3) yes
F67 . C66 F69 . 105.5(3) yes
C65 . C70 C71 . 117.5(3) yes
C65 . C70 H701 . 121.1 no
C71 . C70 H701 . 121.4 no
C70 . C71 C72 . 120.7(3) yes
C70 . C71 C73 . 120.4(3) yes
C72 . C71 C73 . 118.8(3) yes
C63 . C72 C71 . 123.2(3) yes
C63 . C72 H721 . 119.2 no
C71 . C72 H721 . 117.6 no
C71 . C73 F74 . 112.1(3) yes
C71 . C73 F76 . 112.6(3) yes
F74 . C73 F76 . 104.7(3) yes
C71 . C73 F75 . 113.8(3) yes
F74 . C73 F75 . 106.4(3) yes
F76 . C73 F75 . 106.7(3) yes
C78 . C77 C82 . 116.0(3) yes
C78 . C77 B1 . 122.0(3) yes
C82 . C77 B1 . 121.6(3) yes
C77 . C78 C79 . 122.3(3) yes
C77 . C78 H781 . 119.9 no
C79 . C78 H781 . 117.7 no
C78 . C79 C80 . 120.4(3) yes
C78 . C79 C87 . 120.4(3) yes
C80 . C79 C87 . 119.2(3) yes
C79 . C80 C81 . 118.5(3) yes
C79 . C80 H801 . 120.5 no
C81 . C80 H801 . 120.9 no
C80 . C81 C82 . 120.9(3) yes
C80 . C81 C83 . 118.4(3) yes
C82 . C81 C83 . 120.7(3) yes
C77 . C82 C81 . 121.8(3) yes
C77 . C82 H821 . 119.6 no
C81 . C82 H821 . 118.5 no
C81 . C83 F85 . 112.8(3) yes
C81 . C83 F84 . 113.6(3) yes
F85 . C83 F84 . 106.1(3) yes
C81 . C83 F86 . 112.6(3) yes
F85 . C83 F86 . 105.9(3) yes
F84 . C83 F86 . 105.2(3) yes
C79 . C87 F88 . 112.6(3) yes
C79 . C87 F89 . 113.2(3) yes
F88 . C87 F89 . 103.8(3) yes
C79 . C87 F90 . 112.9(3) yes
F88 . C87 F90 . 105.9(3) yes
F89 . C87 F90 . 107.8(4) yes
C92 . C91 C96 . 115.8(3) yes
C92 . C91 B1 . 119.9(3) yes
C96 . C91 B1 . 123.8(3) yes
C91 . C92 C93 . 122.6(3) yes
C91 . C92 H921 . 119.0 no
C93 . C92 H921 . 118.4 no
C92 . C93 C94 . 120.4(3) yes
C92 . C93 C101 . 121.2(3) yes
C94 . C93 C101 . 118.4(3) yes
C93 . C94 C95 . 118.4(3) yes
C93 . C94 H941 . 120.5 no
C95 . C94 H941 . 121.1 no
C94 . C95 C96 . 121.0(3) yes
C94 . C95 C97 . 117.9(3) yes
C96 . C95 C97 . 121.0(3) yes
C91 . C96 C95 . 121.8(3) yes
C91 . C96 H961 . 118.9 no
C95 . C96 H961 . 119.2 no
C95 . C97 F98 . 112.4(3) yes
C95 . C97 F99 . 113.4(3) yes
F98 . C97 F99 . 104.9(3) yes
C95 . C97 F100 . 113.3(3) yes
F98 . C97 F100 . 104.9(3) yes
F99 . C97 F100 . 107.3(3) yes
C93 . C101 F103 . 111.6(3) yes
C93 . C101 F104 . 112.7(3) yes
F103 . C101 F104 . 104.4(3) yes
C93 . C101 F102 . 113.1(3) yes
F103 . C101 F102 . 106.8(3) yes
F104 . C101 F102 . 107.7(3) yes
C106 . C105 H1051 . 107.9 no
C106 . C105 H1052 . 109.5 no
H1051 . C105 H1052 . 109.5 no
C106 . C105 H1053 . 108.7 no
H1051 . C105 H1053 . 109.8 no
H1052 . C105 H1053 . 111.4 no
C106 . C105 H1061 . 1.0 no
H1051 . C105 H1061 . 107.3 no
H1052 . C105 H1061 . 109.1 no
H1053 . C105 H1061 . 109.7 no
C105 . C106 C108 2_767 120.9(6) yes
C105 . C106 C107 . 120.8(6) yes
C108 2_767 C106 C107 . 118.3(5) yes
C105 . C106 H1061 . 0.7 no
C108 2_767 C106 H1061 . 120.4 no
C107 . C106 H1061 . 121.3 no
C106 . C107 C108 . 119.7(5) yes
C106 . C107 H1071 . 119.4 no
C108 . C107 H1071 . 120.9 no
C107 . C108 C106 2_767 122.0(5) yes
C107 . C108 H1081 . 118.3 no
C106 2_767 C108 H1081 . 119.6 no
C110 . C109 C111 . 112.0(5) yes
C110 . C109 H1091 . 108.3 no
C111 . C109 H1091 . 112.0 no
C110 . C109 H1092 . 108.1 no
C111 . C109 H1092 . 109.0 no
H1091 . C109 H1092 . 107.2 no
C109 . C110 C110 2_566 113.1(6) yes
C109 . C110 H1101 . 108.3 no
C110 2_566 C110 H1101 . 108.6 no
C109 . C110 H1102 . 112.2 no
C110 2_566 C110 H1102 . 107.9 no
H1101 . C110 H1102 . 106.5 no
C109 . C111 H1113 . 111.6 no
C109 . C111 H1112 . 111.3 no
H1113 . C111 H1112 . 108.1 no
C109 . C111 H1111 . 109.1 no
H1113 . C111 H1111 . 107.8 no
H1112 . C111 H1111 . 108.8 no
C77 . B1 C91 . 113.1(3) yes
C77 . B1 C60 . 111.1(3) yes
C91 . B1 C60 . 104.4(2) yes
C77 . B1 C63 . 104.3(2) yes
C91 . B1 C63 . 111.9(3) yes
C60 . B1 C63 . 112.1(3) yes
C106 . H1061 C105 . 178.3 no

loop_
_geom_bond_atom_site_label_1
_geom_bond_atom_site_label_2
_geom_bond_site_symmetry_2
_geom_bond_distance
_geom_bond_publ_flag
Co1 P1 . 2.1472(10) yes
Co1 P2 . 2.2399(9) yes
Co1 P3 . 2.2288(9) yes
Co1 N1 . 2.026(3) yes
Co1 C1 . 2.043(3) yes
Co1 C2 . 1.930(3) yes
P1 C16 . 1.823(3) yes
P1 C18 . 1.838(3) yes
P1 C24 . 1.828(3) yes
P2 C9 . 1.817(3) yes
P2 C11 . 1.828(3) yes
P2 C38 . 1.841(3) yes
P3 C45 . 1.820(3) yes
P3 C46 . 1.821(3) yes
P3 C47 . 1.825(4) yes
F48 C49 . 1.337(4) yes
F50 C49 . 1.331(4) yes
F51 C49 . 1.351(4) yes
F56 C55 . 1.338(4) yes
F57 C55 . 1.357(4) yes
F58 C55 . 1.327(4) yes
F67 C66 . 1.326(4) yes
F68 C66 . 1.334(4) yes
F69 C66 . 1.323(4) yes
F74 C73 . 1.353(4) yes
F75 C73 . 1.329(4) yes
F76 C73 . 1.340(4) yes
F84 C83 . 1.326(4) yes
F85 C83 . 1.332(4) yes
F86 C83 . 1.323(4) yes
F88 C87 . 1.336(4) yes
F89 C87 . 1.326(4) yes
F90 C87 . 1.305(4) yes
F98 C97 . 1.348(4) yes
F99 C97 . 1.331(4) yes
F100 C97 . 1.326(4) yes
F102 C101 . 1.309(4) yes
F103 C101 . 1.340(4) yes
F104 C101 . 1.329(4) yes
N1 C2 . 1.411(4) yes
N1 H12 . 0.923 no
N1 H11 . 0.900 no
C1 C2 . 1.446(4) yes
C1 C10 . 1.517(4) yes
C1 C15 . 1.493(4) yes
C2 C3 . 1.506(4) yes
C3 H33 . 0.974 no
C3 H32 . 0.977 no
C3 H31 . 0.975 no
C4 C5 . 1.376(5) yes
C4 C11 . 1.398(4) yes
C4 H41 . 0.960 no
C5 C6 . 1.385(5) yes
C5 H51 . 0.961 no
C6 C7 . 1.378(5) yes
C6 H61 . 0.951 no
C7 C8 . 1.391(5) yes
C7 H71 . 0.964 no
C8 C11 . 1.389(5) yes
C8 H81 . 0.981 no
C9 C10 . 1.400(4) yes
C9 C37 . 1.402(4) yes
C10 C34 . 1.405(4) yes
C15 C16 . 1.393(4) yes
C15 C33 . 1.402(4) yes
C16 C30 . 1.393(5) yes
C18 C19 . 1.390(5) yes
C18 C23 . 1.398(4) yes
C19 C20 . 1.393(5) yes
C19 H191 . 0.965 no
C20 C21 . 1.376(5) yes
C20 H201 . 0.976 no
C21 C22 . 1.384(5) yes
C21 H211 . 0.964 no
C22 C23 . 1.386(4) yes
C22 H221 . 0.969 no
C23 H231 . 0.980 no
C24 C25 . 1.393(5) yes
C24 C29 . 1.391(5) yes
C25 C26 . 1.398(5) yes
C25 H251 . 0.965 no
C26 C27 . 1.375(5) yes
C26 H261 . 0.961 no
C27 C28 . 1.380(5) yes
C27 H271 . 0.969 no
C28 C29 . 1.388(5) yes
C28 H281 . 0.975 no
C29 H291 . 0.966 no
C30 C31 . 1.384(5) yes
C30 H301 . 0.961 no
C31 C32 . 1.384(5) yes
C31 H311 . 0.960 no
C32 C33 . 1.388(5) yes
C32 H321 . 0.954 no
C33 H331 . 0.963 no
C34 C35 . 1.390(5) yes
C34 H341 . 0.964 no
C35 C36 . 1.377(5) yes
C35 H351 . 0.966 no
C36 C37 . 1.388(5) yes
C36 H361 . 0.963 no
C37 H371 . 0.966 no
C38 C39 . 1.397(5) yes
C38 C43 . 1.382(5) yes
C39 C40 . 1.380(5) yes
C39 H391 . 0.981 no
C40 C41 . 1.371(6) yes
C40 H401 . 0.977 no
C41 C42 . 1.356(6) yes
C41 H411 . 0.979 no
C42 C43 . 1.406(6) yes
C42 H421 . 0.950 no
C43 H431 . 0.965 no
C45 H452 . 0.954 no
C45 H451 . 0.969 no
C45 H453 . 0.971 no
C46 H461 . 0.970 no
C46 H462 . 0.959 no
C46 H463 . 0.991 no
C47 H473 . 0.980 no
C47 H472 . 0.954 no
C47 H471 . 0.973 no
C49 C52 . 1.494(4) yes
C52 C53 . 1.393(4) yes
C52 C61 . 1.380(4) yes
C53 C54 . 1.380(4) yes
C53 H531 . 0.962 no
C54 C55 . 1.493(4) yes
C54 C59 . 1.397(4) yes
C59 C60 . 1.396(4) yes
C59 H591 . 0.971 no
C60 C61 . 1.398(4) yes
C60 B1 . 1.638(5) yes
C61 H611 . 0.966 no
C63 C64 . 1.400(4) yes
C63 C72 . 1.403(4) yes
C63 B1 . 1.628(5) yes
C64 C65 . 1.390(5) yes
C64 H641 . 0.964 no
C65 C66 . 1.491(5) yes
C65 C70 . 1.392(5) yes
C70 C71 . 1.390(5) yes
C70 H701 . 0.965 no
C71 C72 . 1.385(4) yes
C71 C73 . 1.495(5) yes
C72 H721 . 0.969 no
C77 C78 . 1.401(4) yes
C77 C82 . 1.401(4) yes
C77 B1 . 1.645(4) yes
C78 C79 . 1.392(4) yes
C78 H781 . 0.972 no
C79 C80 . 1.377(5) yes
C79 C87 . 1.496(5) yes
C80 C81 . 1.391(5) yes
C80 H801 . 0.954 no
C81 C82 . 1.386(4) yes
C81 C83 . 1.490(5) yes
C82 H821 . 0.965 no
C91 C92 . 1.403(4) yes
C91 C96 . 1.399(4) yes
C91 B1 . 1.645(4) yes
C92 C93 . 1.384(4) yes
C92 H921 . 0.970 no
C93 C94 . 1.386(4) yes
C93 C101 . 1.504(4) yes
C94 C95 . 1.382(4) yes
C94 H941 . 0.964 no
C95 C96 . 1.391(4) yes
C95 C97 . 1.491(5) yes
C96 H961 . 0.965 no
C105 C106 . 1.655(12) yes
C105 H1051 . 0.984 no
C105 H1052 . 0.951 no
C105 H1053 . 0.955 no
C105 H1061 . 0.686 no
C106 C108 2_767 1.381(7) yes
C106 C107 . 1.385(7) yes
C106 H1061 . 0.969 no
C107 C108 . 1.404(8) yes
C107 H1071 . 0.978 no
C108 H1081 . 0.972 no
C109 C110 . 1.542(8) yes
C109 C111 . 1.516(9) yes
C109 H1091 . 1.006 no
C109 H1092 . 0.989 no
C110 C110 2_566 1.530(12) yes
C110 H1101 . 0.997 no
C110 H1102 . 0.997 no
C111 H1113 . 1.028 no
C111 H1112 . 1.009 no
C111 H1111 . 0.986 no

loop_
_geom_hbond_atom_site_label_D
_geom_hbond_atom_site_label_H
_geom_hbond_atom_site_label_A
_geom_hbond_angle_DHA
_geom_hbond_distance_DH
_geom_hbond_distance_HA
_geom_hbond_distance_DA
_geom_hbond_publ_flag
C43 H431 C4 132.1(2) 0.965 2.595 3.321(6) yes
